data_7233039
loop_
_publ_author_name
'Churakov, Andrei V.'
'Grishanov, Dmitry A.'
'Medvedev, Alexander G.'
'Mikhaylov, Alexey A.'
'Tripol'skaya, Tatiana A.'
'Vener, Mikhail V.'
'Navasardyan, Mger A.'
'Lev, Ovadia'
'Prikhodchenko, Petr V.'

_publ_section_title
;
 Cyclic dipeptide peroxosolvates: first direct evidence for hydrogen
 bonding between hydrogen peroxide and a peptide backbone
;
_journal_issue 33
_journal_name_full CrystEngComm
_journal_page_first 4961
_journal_paper_doi 10.1039/C9CE00892F
_journal_volume 21
_journal_year 2019
_chemical_formula_moiety 'C4 H6 N2 O2, 2(H2 O2)'
_chemical_formula_sum 'C4 H10 N2 O6'
_chemical_formula_weight 182.14
_space_group_IT_number 2
_space_group_name_Hall '-P 1'
_space_group_name_H-M_alt 'P -1'
_symmetry_cell_setting triclinic
_symmetry_space_group_name_Hall '-P 1'
_symmetry_space_group_name_H-M 'P -1'
_atom_sites_solution_hydrogens difmap
_atom_sites_solution_primary direct
_atom_sites_solution_secondary difmap
_audit_creation_method SHELXL-97
_audit_update_record
;
2018-03-11 deposited with the CCDC.    2019-07-09 downloaded from the CCDC.
;
_cell_angle_alpha 76.505(8)
_cell_angle_beta 66.440(7)
_cell_angle_gamma 79.984(8)
_cell_formula_units_Z 1
_cell_length_a 5.654(3)
_cell_length_b 5.802(3)
_cell_length_c 6.648(3)
_cell_measurement_reflns_used 991
_cell_measurement_temperature 230(2)
_cell_measurement_theta_max 29.260
_cell_measurement_theta_min 3.400
_cell_volume 193.59(17)
_computing_cell_refinement 'SAINT (Bruker, 2008)'
_computing_data_collection '<i>APEX2</i> (Bruker, 2008)'
_computing_data_reduction 'SAINT (Bruker, 2008)'
_computing_molecular_graphics 'SHELXTL (Sheldrick, 2008)'
_computing_publication_material 'SHELXTL (Sheldrick, 2008)'
_computing_structure_refinement 'SHELXTL (Sheldrick, 2008)'
_computing_structure_solution 'SHELXTL (Sheldrick, 2008)'
_diffrn_ambient_temperature 230(2)
_diffrn_measured_fraction_theta_full 0.999
_diffrn_measured_fraction_theta_max 0.999
_diffrn_measurement_device_type 'Bruker SMART APEX II'
_diffrn_measurement_method \w
_diffrn_radiation_monochromator graphite
_diffrn_radiation_source 'fine-focus sealed tube'
_diffrn_radiation_type MoK\a
_diffrn_radiation_wavelength 0.71073
_diffrn_reflns_av_R_equivalents 0.0227
_diffrn_reflns_av_sigmaI/netI 0.0269
_diffrn_reflns_limit_h_max 7
_diffrn_reflns_limit_h_min -7
_diffrn_reflns_limit_k_max 7
_diffrn_reflns_limit_k_min -7
_diffrn_reflns_limit_l_max 8
_diffrn_reflns_limit_l_min -8
_diffrn_reflns_number 1848
_diffrn_reflns_theta_full 26.99
_diffrn_reflns_theta_max 26.99
_diffrn_reflns_theta_min 3.40
_diffrn_standards_decay_% 0
_exptl_absorpt_coefficient_mu 0.148
_exptl_absorpt_correction_T_max 0.9883
_exptl_absorpt_correction_T_min 0.9639
_exptl_absorpt_correction_type multi-scan
_exptl_absorpt_process_details 'SADABS (Bruker, 2008)'
_exptl_crystal_colour colourless
_exptl_crystal_density_diffrn 1.563
_exptl_crystal_density_method 'not measured'
_exptl_crystal_description prism
_exptl_crystal_F_000 96
_exptl_crystal_size_max 0.25
_exptl_crystal_size_mid 0.08
_exptl_crystal_size_min 0.08
_refine_diff_density_max 0.170
_refine_diff_density_min -0.238
_refine_diff_density_rms 0.043
_refine_ls_extinction_method none
_refine_ls_goodness_of_fit_ref 1.053
_refine_ls_hydrogen_treatment refall
_refine_ls_matrix_type full
_refine_ls_number_parameters 94
_refine_ls_number_reflns 850
_refine_ls_number_restraints 0
_refine_ls_restrained_S_all 1.053
_refine_ls_R_factor_all 0.0496
_refine_ls_R_factor_gt 0.0417
_refine_ls_shift/su_max 0.000
_refine_ls_shift/su_mean 0.000
_refine_ls_structure_factor_coef Fsqd
_refine_ls_weighting_details 'calc w=1/[\s^2^(Fo^2^)+(0.0700P)^2^+0.0259P] where P=(Fo^2^+2Fc^2^)/3'
_refine_ls_weighting_scheme calc
_refine_ls_wR_factor_gt 0.1165
_refine_ls_wR_factor_ref 0.1242
_reflns_number_gt 698
_reflns_number_total 850
_reflns_threshold_expression I>2\s(I)
_cod_data_source_file c9ce00892f2.cif
_cod_data_source_block z_CCDC1
_cod_depositor_comments 'Adding full bibliography for 7233037--7233040.cif.'
_cod_original_cell_volume 193.57(17)
_cod_database_code 7233039

loop_
_symmetry_equiv_pos_as_xyz
'x, y, z'
'-x, -y, -z'

loop_
_atom_site_label
_atom_site_type_symbol
_atom_site_fract_x
_atom_site_fract_y
_atom_site_fract_z
_atom_site_U_iso_or_equiv
_atom_site_adp_type
_atom_site_occupancy
_atom_site_symmetry_multiplicity
_atom_site_calc_flag
_atom_site_refinement_flags
O1 O 0.5166(3) 0.7895(2) 0.2514(2) 0.0659(4) Uani 1 1 d .
N1 N 0.3065(2) 0.3542(2) 0.0669(2) 0.0453(4) Uani 1 1 d .
H1 H 0.191(5) 0.270(4) 0.103(3) 0.066(5) Uiso 1 1 d .
C1 C 0.5138(3) 0.6572(3) 0.1302(2) 0.0435(4) Uani 1 1 d .
C2 C 0.2922(3) 0.5065(3) 0.2149(3) 0.0464(4) Uani 1 1 d .
H21 H 0.281(4) 0.416(3) 0.365(3) 0.059(5) Uiso 1 1 d .
H22 H 0.139(4) 0.613(4) 0.241(3) 0.064(5) Uiso 1 1 d .
O2 O 0.1170(4) 0.9524(5) 0.6117(5) 0.0619(10) Uani 0.576(6) 1 d P
O3 O 0.2126(6) 0.8599(5) 0.7862(4) 0.0613(10) Uani 0.576(6) 1 d P
O4 O 0.2400(6) 0.7722(6) 0.6744(6) 0.0545(12) Uani 0.424(6) 1 d P
O5 O 0.1042(6) 0.9913(9) 0.7368(9) 0.0702(13) Uani 0.424(6) 1 d P
H2 H 0.267(7) 0.846(5) 0.521(5) 0.102(8) Uiso 1 1 d .
H3 H 0.245(6) 1.007(6) 0.784(5) 0.102(8) Uiso 1 1 d .

loop_
_atom_site_aniso_label
_atom_site_aniso_U_11
_atom_site_aniso_U_22
_atom_site_aniso_U_33
_atom_site_aniso_U_23
_atom_site_aniso_U_13
_atom_site_aniso_U_12
O1 0.0667(8) 0.0689(8) 0.0696(8) -0.0386(6) -0.0134(6) -0.0201(6)
N1 0.0392(6) 0.0434(7) 0.0516(7) -0.0139(5) -0.0067(5) -0.0180(5)
C1 0.0422(7) 0.0403(7) 0.0504(8) -0.0172(6) -0.0129(6) -0.0084(6)
C2 0.0376(7) 0.0496(8) 0.0464(8) -0.0192(7) -0.0017(6) -0.0103(6)
O2 0.0463(12) 0.0704(16) 0.0733(18) -0.0269(13) -0.0179(11) -0.0085(10)
O3 0.0786(18) 0.0527(15) 0.0511(14) -0.0086(11) -0.0146(11) -0.0273(13)
O4 0.0560(17) 0.056(2) 0.054(2) -0.0137(15) -0.0184(13) -0.0120(13)
O5 0.0469(17) 0.082(3) 0.095(3) -0.047(2) -0.0287(18) 0.0072(16)

loop_
_atom_type_symbol
_atom_type_description
_atom_type_scat_dispersion_real
_atom_type_scat_dispersion_imag
_atom_type_scat_source
C C 0.0033 0.0016 'International Tables Vol C Tables 4.2.6.8 and 6.1.1.4'
H H 0.0000 0.0000 'International Tables Vol C Tables 4.2.6.8 and 6.1.1.4'
N N 0.0061 0.0033 'International Tables Vol C Tables 4.2.6.8 and 6.1.1.4'
O O 0.0106 0.0060 'International Tables Vol C Tables 4.2.6.8 and 6.1.1.4'

loop_
_geom_angle_atom_site_label_1
_geom_angle_atom_site_label_2
_geom_angle_atom_site_label_3
_geom_angle
_geom_angle_site_symmetry_1
_geom_angle_site_symmetry_3
C1 N1 C2 126.42(12) 2_665 .
C1 N1 H1 114.5(14) 2_665 .
C2 N1 H1 119.0(14) . .
O1 C1 N1 123.01(13) . 2_665
O1 C1 C2 117.94(13) . .
N1 C1 C2 119.04(12) 2_665 .
N1 C2 C1 114.51(12) . .
N1 C2 H21 112.6(10) . .
C1 C2 H21 106.9(11) . .
N1 C2 H22 110.4(11) . .
C1 C2 H22 106.5(12) . .
H21 C2 H22 105.3(16) . .
O3 O2 H2 85.0(17) . .
O2 O3 H3 90(2) . .
O5 O4 H2 87.6(18) . .
O4 O5 H3 87.3(19) . .

loop_
_geom_bond_atom_site_label_1
_geom_bond_atom_site_label_2
_geom_bond_distance
_geom_bond_site_symmetry_2
O1 C1 1.2416(17) .
N1 C1 1.306(2) 2_665
N1 C2 1.4390(18) .
N1 H1 0.81(3) .
C1 C2 1.497(2) .
C2 H21 1.000(19) .
C2 H22 0.95(2) .
O2 O3 1.426(5) .
O2 H2 1.02(3) .
O3 H3 0.90(3) .
O4 O5 1.424(6) .
O4 H2 0.97(3) .
O5 H3 0.99(3) .

loop_
_geom_hbond_atom_site_label_D
_geom_hbond_atom_site_label_H
_geom_hbond_atom_site_label_A
_geom_hbond_distance_DH
_geom_hbond_distance_HA
_geom_hbond_distance_DA
_geom_hbond_angle_DHA
_geom_hbond_site_symmetry_A
O2 H2 O1 1.02(3) 1.85(3) 2.779(3) 150(3) .
O4 H2 O1 0.97(3) 1.85(3) 2.602(4) 133(3) .
O3 H3 O1 0.90(3) 1.86(3) 2.662(3) 148(3) 2_676
O5 H3 O1 0.99(3) 1.86(3) 2.711(4) 143(3) 2_676
N1 H1 O2 0.81(3) 2.30(2) 3.013(3) 147.5(19) 2_566
N1 H1 O3 0.81(3) 2.30(3) 3.085(3) 162.2(19) 2_566
N1 H1 O4 0.81(3) 2.31(2) 2.999(3) 143.2(19) 2_566
N1 H1 O5 0.81(3) 2.22(3) 3.015(4) 168.3(19) 2_566

loop_
_geom_torsion_atom_site_label_1
_geom_torsion_atom_site_label_2
_geom_torsion_atom_site_label_3
_geom_torsion_atom_site_label_4
_geom_torsion
_geom_torsion_site_symmetry_1
C1 N1 C2 C1 -2.1(3) 2_665
O1 C1 C2 N1 -178.59(13) .
N1 C1 C2 N1 2.0(2) 2_665
H2 O2 O3 H3 118(3) .
H2 O4 O5 H3 -114(3) .
